data_1506388
loop_
_publ_author_name
'Bhongale, Chetan Jagdish'
'Chang, Chih-Wei'
'Lee, Chi-Shen'
'Diau, Eric Wei-Guang'
'Hsu, Chain-Shu'

_publ_section_title
;
 Relaxation dynamics and structural characterization of organic
 nanoparticles with enhanced emission.
;
_journal_issue 28
_journal_name_full 'The journal of physical chemistry. B'
_journal_page_first 13472
_journal_page_last 13482
_journal_paper_doi 10.1021/jp0502297
_journal_volume 109
_journal_year 2005
_chemical_formula_moiety CUBIC
_chemical_formula_sum 'C24 H22'
_chemical_formula_weight 310.42
_chemical_name_systematic
; 
 ? 
;
_space_group_IT_number 19
_symmetry_cell_setting orthorhombic
_symmetry_space_group_name_Hall 'P 2ac 2ab'
_symmetry_space_group_name_H-M 'P 21 21 21'
_atom_sites_solution_hydrogens geom
_atom_sites_solution_primary direct
_atom_sites_solution_secondary difmap
_audit_creation_method SHELXL-97
_cell_angle_alpha 90.00
_cell_angle_beta 90.00
_cell_angle_gamma 90.00
_cell_formula_units_Z 4
_cell_length_a 36.813(3)
_cell_length_b 6.2947(5)
_cell_length_c 7.5555(6)
_cell_measurement_reflns_used 11340
_cell_measurement_temperature 298(2)
_cell_measurement_theta_max 56.6
_cell_measurement_theta_min 2
_cell_volume 1750.8(2)
_computing_cell_refinement 'Bruker SMART'
_computing_data_collection 'Bruker SMART'
_computing_data_reduction 'Bruker SMART'
_computing_molecular_graphics 'Bruker SHELXTL'
_computing_publication_material 'Bruker SHELXTL'
_computing_structure_refinement 'SHELXL-97 (Sheldrick, 1997)'
_computing_structure_solution 'SHELXS-97 (Sheldrick, 1990)'
_diffrn_ambient_temperature 298(2)
_diffrn_measured_fraction_theta_full 0.969
_diffrn_measured_fraction_theta_max 0.969
_diffrn_measurement_device_type 'CCD area detector'
_diffrn_measurement_method 'phi and omega scans'
_diffrn_radiation_monochromator graphite
_diffrn_radiation_source 'fine-focus sealed tube'
_diffrn_radiation_type MoK\a
_diffrn_radiation_wavelength 0.71073
_diffrn_reflns_av_R_equivalents 0.0161
_diffrn_reflns_av_sigmaI/netI 0.0203
_diffrn_reflns_limit_h_max 47
_diffrn_reflns_limit_h_min -21
_diffrn_reflns_limit_k_max 8
_diffrn_reflns_limit_k_min -8
_diffrn_reflns_limit_l_max 9
_diffrn_reflns_limit_l_min -9
_diffrn_reflns_number 11340
_diffrn_reflns_theta_full 28.30
_diffrn_reflns_theta_max 28.30
_diffrn_reflns_theta_min 1.11
_exptl_absorpt_coefficient_mu 0.066
_exptl_absorpt_correction_type empirical
_exptl_absorpt_process_details
;
 The absorption correction was based on 1689 symmetry-equivalent reflections
 using the SADABS program. Sheldric, G. M. (1996). SADABS. Bruker Area Detector
 Absorption Correction Software. University of Gottingen, Germany. 
;
_exptl_crystal_colour white
_exptl_crystal_density_diffrn 1.178
_exptl_crystal_density_meas ?
_exptl_crystal_density_method 'not measured'
_exptl_crystal_description cuic
_exptl_crystal_F_000 664
_exptl_crystal_size_max 0.1
_exptl_crystal_size_mid 0.1
_exptl_crystal_size_min 0.1
_refine_diff_density_max 0.191
_refine_diff_density_min -0.356
_refine_diff_density_rms 0.079
_refine_ls_abs_structure_details 'Flack H D (1983), Acta Cryst. A39, 876-881'
_refine_ls_abs_structure_Flack -3(9)
_refine_ls_extinction_coef 0.026(4)
_refine_ls_extinction_expression Fc^*^=kFc[1+0.001xFc^2^\l^3^/sin(2\q)]^-1/4^
_refine_ls_extinction_method SHELXL
_refine_ls_goodness_of_fit_ref 1.102
_refine_ls_hydrogen_treatment mixed
_refine_ls_matrix_type full
_refine_ls_number_parameters 306
_refine_ls_number_reflns 4133
_refine_ls_number_restraints 0
_refine_ls_restrained_S_all 1.102
_refine_ls_R_factor_all 0.0486
_refine_ls_R_factor_gt 0.0430
_refine_ls_shift/su_max 0.002
_refine_ls_shift/su_mean 0.000
_refine_ls_structure_factor_coef Fsqd
_refine_ls_weighting_details 'calc w=1/[\s^2^(Fo^2^)+(0.0755P)^2^+0.0413P] where P=(Fo^2^+2Fc^2^)/3'
_refine_ls_weighting_scheme calc
_refine_ls_wR_factor_gt 0.1099
_refine_ls_wR_factor_ref 0.1186
_reflns_number_gt 3709
_reflns_number_total 4133
_reflns_threshold_expression >2sigma(I)
_cod_data_source_file jp0502297si20050202_103750.cif
_cod_data_source_block PPB
_cod_depositor_comments
;
The following automatic conversions were performed:

'_symmetry_cell_setting' value 'Orthorhombic' changed to
'orthorhombic' according to
/home/saulius/struct/CIF-dictionaries/cif_core.dic dictionary named
'cif_core.dic' version 2.4.1 from 2010-06-29.

Automatic conversion script
Id: cif_fix_values 1715 2011-07-08 13:25:40Z adriana 

The following automatic conversions were performed:

'_exptl_crystal_density_meas' value 'not measured' was changed to '?'
- the value is perceived as not measured.

Automatic conversion script
Id: cif_fix_values 3008 2015-01-20 13:52:24Z robertas 
;
_cod_original_sg_symbol_H-M P212121
_cod_original_formula_sum C24H22
_cod_database_code 1506388

loop_
_symmetry_equiv_pos_as_xyz
'x, y, z'
'-x+1/2, -y, z+1/2'
'-x, y+1/2, -z+1/2'
'x+1/2, -y+1/2, -z'

loop_
_atom_site_label
_atom_site_type_symbol
_atom_site_fract_x
_atom_site_fract_y
_atom_site_fract_z
_atom_site_U_iso_or_equiv
_atom_site_adp_type
_atom_site_occupancy
_atom_site_symmetry_multiplicity
_atom_site_calc_flag
C1 C 0.03327(4) 0.02495(19) 0.48005(16) 0.0437(3) Uani 1 1 d
C2 C 0.01588(4) 0.1777(2) 0.58491(17) 0.0469(3) Uani 1 1 d
H2 H 0.0305(4) 0.282(3) 0.647(2) 0.059(4) Uiso 1 1 d
C3 C 0.97874(4) 0.1779(2) 0.60693(17) 0.0471(3) Uani 1 1 d
H3 H 0.9668(4) 0.282(3) 0.683(2) 0.056(4) Uiso 1 1 d
C4 C 0.95663(4) 0.02512(19) 0.52578(16) 0.0429(3) Uani 1 1 d
C5 C 0.97376(4) 0.8787(2) 0.41524(17) 0.0473(3) Uani 1 1 d
H5 H 0.9593(4) 0.781(3) 0.347(2) 0.053(4) Uiso 1 1 d
C6 C 0.01096(4) 0.8790(2) 0.39228(17) 0.0478(3) Uani 1 1 d
H6 H 0.0216(5) 0.781(3) 0.320(2) 0.062(5) Uiso 1 1 d
C7 C 0.13631(4) 0.9251(2) 0.42066(17) 0.0449(3) Uani 1 1 d
C8 C 0.15892(5) 0.7943(3) 0.3199(2) 0.0583(4) Uani 1 1 d
H8 H 0.1489(5) 0.672(3) 0.265(2) 0.072(5) Uiso 1 1 d
C9 C 0.19550(5) 0.8401(3) 0.2993(3) 0.0701(5) Uani 1 1 d
H9 H 0.2097(5) 0.767(4) 0.229(3) 0.078(6) Uiso 1 1 d
C10 C 0.21060(5) 0.0146(3) 0.3806(3) 0.0698(5) Uani 1 1 d
H10 H 0.2362(5) 0.037(4) 0.363(3) 0.087(7) Uiso 1 1 d
C11 C 0.18895(5) 0.1442(3) 0.4825(2) 0.0654(4) Uani 1 1 d
H11 H 0.2001(5) 0.273(3) 0.543(3) 0.079(6) Uiso 1 1 d
C12 C 0.15228(4) 0.1015(2) 0.50183(19) 0.0532(3) Uani 1 1 d
H12 H 0.1379(4) 0.190(3) 0.575(2) 0.060(5) Uiso 1 1 d
C13 C 0.85344(4) 0.9292(2) 0.58126(17) 0.0449(3) Uani 1 1 d
C14 C 0.84165(4) 0.1051(2) 0.67910(19) 0.0529(3) Uani 1 1 d
H14 H 0.8592(4) 0.191(3) 0.738(2) 0.056(4) Uiso 1 1 d
C15 C 0.80504(5) 0.1481(3) 0.7000(2) 0.0643(4) Uani 1 1 d
H15 H 0.7983(5) 0.268(3) 0.773(3) 0.075(5) Uiso 1 1 d
C16 C 0.77923(5) 0.0201(3) 0.6235(3) 0.0679(5) Uani 1 1 d
H16 H 0.7529(6) 0.053(4) 0.640(3) 0.091(7) Uiso 1 1 d
C17 C 0.79010(5) 0.8467(3) 0.5255(2) 0.0669(4) Uani 1 1 d
H17 H 0.7707(6) 0.752(4) 0.463(3) 0.097(7) Uiso 1 1 d
C18 C 0.82659(5) 0.8003(3) 0.5054(2) 0.0579(4) Uani 1 1 d
H18 H 0.8336(5) 0.687(3) 0.442(2) 0.062(5) Uiso 1 1 d
C19 C 0.07299(4) 0.0347(2) 0.46037(19) 0.0457(3) Uani 1 1 d
H19 H 0.0829(4) 0.178(3) 0.4663(19) 0.049(4) Uiso 1 1 d
C20 C 0.09709(4) 0.87676(19) 0.44084(16) 0.0432(3) Uani 1 1 d
C21 C 0.08661(5) 0.6447(2) 0.4404(2) 0.0557(4) Uani 1 1 d
H21A H 0.0625(5) 0.619(3) 0.501(2) 0.070(5) Uiso 1 1 d
H21B H 0.0858(5) 0.590(3) 0.329(3) 0.086(6) Uiso 1 1 d
H21C H 0.1054(5) 0.556(3) 0.498(2) 0.071(5) Uiso 1 1 d
C22 C 0.91718(4) 0.0357(2) 0.55324(19) 0.0453(3) Uani 1 1 d
H22 H 0.9084(4) 0.176(3) 0.572(2) 0.054(4) Uiso 1 1 d
C23 C 0.89247(4) 0.87911(19) 0.55710(16) 0.0433(3) Uani 1 1 d
C24 C 0.90224(5) 0.6466(2) 0.5409(2) 0.0568(4) Uani 1 1 d
H24A H 0.8855(6) 0.564(4) 0.612(3) 0.099(7) Uiso 1 1 d
H24B H 0.8977(5) 0.591(3) 0.428(3) 0.083(6) Uiso 1 1 d
H24C H 0.9278(5) 0.626(3) 0.565(2) 0.057(4) Uiso 1 1 d

loop_
_atom_site_aniso_label
_atom_site_aniso_U_11
_atom_site_aniso_U_22
_atom_site_aniso_U_33
_atom_site_aniso_U_23
_atom_site_aniso_U_13
_atom_site_aniso_U_12
C1 0.0552(7) 0.0353(6) 0.0407(6) 0.0036(5) -0.0011(5) -0.0010(5)
C2 0.0615(8) 0.0324(5) 0.0466(6) -0.0038(5) -0.0042(6) -0.0047(5)
C3 0.0618(8) 0.0336(6) 0.0459(6) -0.0046(5) 0.0040(6) -0.0001(6)
C4 0.0553(7) 0.0344(6) 0.0391(6) 0.0026(5) -0.0013(5) 0.0007(5)
C5 0.0552(8) 0.0440(6) 0.0427(6) -0.0098(5) -0.0036(5) -0.0021(6)
C6 0.0591(8) 0.0430(7) 0.0413(6) -0.0098(6) 0.0003(5) 0.0024(6)
C7 0.0559(7) 0.0389(6) 0.0401(6) 0.0032(5) -0.0036(5) 0.0029(5)
C8 0.0670(10) 0.0505(8) 0.0573(8) -0.0074(7) -0.0041(7) 0.0085(7)
C9 0.0682(11) 0.0710(11) 0.0710(10) -0.0002(9) 0.0101(8) 0.0198(9)
C10 0.0555(9) 0.0721(11) 0.0819(12) 0.0158(10) 0.0023(8) 0.0018(8)
C11 0.0634(9) 0.0581(9) 0.0748(10) 0.0020(8) -0.0039(8) -0.0107(8)
C12 0.0588(8) 0.0454(7) 0.0554(7) -0.0046(6) 0.0020(6) -0.0039(6)
C13 0.0547(7) 0.0389(6) 0.0410(6) 0.0039(5) -0.0012(5) -0.0009(5)
C14 0.0590(8) 0.0472(7) 0.0525(7) -0.0047(6) -0.0022(6) 0.0021(6)
C15 0.0650(10) 0.0591(9) 0.0688(9) -0.0064(8) 0.0065(8) 0.0113(8)
C16 0.0537(9) 0.0738(11) 0.0763(11) 0.0072(9) 0.0026(8) 0.0058(8)
C17 0.0578(9) 0.0697(10) 0.0733(10) -0.0008(9) -0.0048(8) -0.0085(8)
C18 0.0639(9) 0.0507(8) 0.0590(8) -0.0089(7) 0.0013(7) -0.0075(7)
C19 0.0562(8) 0.0331(6) 0.0477(7) 0.0010(5) -0.0009(6) -0.0053(5)
C20 0.0569(7) 0.0348(6) 0.0379(5) -0.0001(5) -0.0060(5) -0.0036(5)
C21 0.0678(10) 0.0333(6) 0.0661(9) -0.0019(7) -0.0143(8) -0.0033(6)
C22 0.0553(8) 0.0339(6) 0.0468(6) -0.0016(5) 0.0020(6) 0.0040(5)
C23 0.0569(7) 0.0351(6) 0.0379(5) -0.0009(5) -0.0006(5) 0.0030(5)
C24 0.0654(10) 0.0349(6) 0.0701(10) -0.0031(7) 0.0087(8) 0.0012(6)

loop_
_atom_type_symbol
_atom_type_description
_atom_type_scat_dispersion_real
_atom_type_scat_dispersion_imag
_atom_type_scat_source
C C 0.0033 0.0016 'International Tables Vol C Tables 4.2.6.8 and 6.1.1.4'
H H 0.0000 0.0000 'International Tables Vol C Tables 4.2.6.8 and 6.1.1.4'
